data_1575137
loop_
_publ_author_name
'Liu, Zheng'
'Fang, Jun-Jie'
'Wang, Zhi-Yi'
'Xie, Yun-Peng'
'Lu, Xing'

_publ_section_title
;
 <i>Tert</i>-butylacetylene copper cluster-based metal-organic frameworks
 exhibit hydrophobic properties.
;
_journal_issue 68
_journal_name_full 'Chemical communications (Cambridge, England)'
_journal_page_first 12781
_journal_page_last 12784
_journal_paper_doi 10.1039/d5cc01663k
_journal_volume 61
_journal_year 2025
_chemical_formula_moiety 'C36 H41.999 Cu7 O6'
_chemical_formula_sum 'C36 H42 Cu7 O6'
_chemical_formula_weight 1015.47
_space_group_crystal_system trigonal
_space_group_IT_number 148
_space_group_name_Hall '-R 3'
_space_group_name_H-M_alt 'R -3 :H'
_atom_sites_solution_hydrogens mixed
_atom_sites_solution_primary iterative
_audit_creation_date 2025-06-22
_audit_creation_method
;
Olex2 1.5
(compiled 2025.05.31 svn.r86d253d1 for OlexSys, GUI svn.r7254)
;
_audit_update_record
;
2025-06-22 deposited with the CCDC.	2025-07-16 downloaded from the CCDC.
;
_cell_angle_alpha 90
_cell_angle_beta 90
_cell_angle_gamma 120
_cell_formula_units_Z 6
_cell_length_a 24.9424(15)
_cell_length_b 24.9424(15)
_cell_length_c 19.3098(11)
_cell_measurement_reflns_used 4811
_cell_measurement_temperature 300(2)
_cell_measurement_theta_max 22.26
_cell_measurement_theta_min 2.71
_cell_volume 10403.6(11)
_computing_cell_refinement 'SAINT v8.37A (Bruker, 2015)'
_computing_data_reduction 'SAINT v8.37A (Bruker, 2015)'
_computing_molecular_graphics 'Olex2 1.5 (Dolomanov et al., 2009)'
_computing_publication_material 'Olex2 1.5 (Dolomanov et al., 2009)'
_computing_structure_refinement 'XL  (Sheldrick, 2008)'
_computing_structure_solution 'olex2.solve 1.5 (Bourhis et al., 2015)'
_diffrn_ambient_temperature 300.10
_diffrn_detector_area_resol_mean 7.9
_diffrn_detector_type 'CCD area detector'
_diffrn_measured_fraction_theta_full 0.997
_diffrn_measured_fraction_theta_max 0.994
_diffrn_measurement_device 'three-circle diffractometer'
_diffrn_measurement_device_type 'Bruker APEX-II CCD'
_diffrn_measurement_method '\f and \w scans'
_diffrn_radiation_type MoK\a
_diffrn_radiation_wavelength 0.71073
_diffrn_reflns_av_R_equivalents 0.0637
_diffrn_reflns_av_unetI/netI 0.0518
_diffrn_reflns_Laue_measured_fraction_full 0.997
_diffrn_reflns_Laue_measured_fraction_max 0.994
_diffrn_reflns_limit_h_max 25
_diffrn_reflns_limit_h_min -30
_diffrn_reflns_limit_k_max 30
_diffrn_reflns_limit_k_min -30
_diffrn_reflns_limit_l_max 23
_diffrn_reflns_limit_l_min -23
_diffrn_reflns_number 25938
_diffrn_reflns_point_group_measured_fraction_full 0.997
_diffrn_reflns_point_group_measured_fraction_max 0.994
_diffrn_reflns_theta_full 25.242
_diffrn_reflns_theta_max 25.377
_diffrn_reflns_theta_min 2.830
_diffrn_source_current 30.0
_diffrn_source_power 1.35
_diffrn_source_voltage 45.0
_diffrn_standards_number 0
_exptl_absorpt_coefficient_mu 2.128
_exptl_absorpt_correction_T_max 0.7452
_exptl_absorpt_correction_T_min 0.5762
_exptl_absorpt_correction_type none
_exptl_absorpt_process_details
;
SADABS-2014/5 (Bruker,2014/5) was used for absorption correction.
wR2(int) was 0.0577 before and 0.0479 after correction.
The Ratio of minimum to maximum transmission is 0.7732.
The \l/2 correction factor is 0.00150.
;
_exptl_crystal_colour 'clear yellowish yellow'
_exptl_crystal_colour_lustre clear
_exptl_crystal_colour_modifier yellowish
_exptl_crystal_colour_primary yellow
_exptl_crystal_density_diffrn 0.972
_exptl_crystal_description block
_exptl_crystal_F_000 3054
_exptl_crystal_size_max 0.3
_exptl_crystal_size_mid 0.3
_exptl_crystal_size_min 0.3
_refine_diff_density_max 0.990
_refine_diff_density_min -1.048
_refine_diff_density_rms 0.122
_refine_ls_extinction_method none
_refine_ls_goodness_of_fit_ref 1.083
_refine_ls_hydrogen_treatment constr
_refine_ls_matrix_type full
_refine_ls_number_parameters 181
_refine_ls_number_reflns 4218
_refine_ls_number_restraints 83
_refine_ls_restrained_S_all 1.075
_refine_ls_R_factor_all 0.1353
_refine_ls_R_factor_gt 0.0795
_refine_ls_shift/su_max 0.000
_refine_ls_shift/su_mean 0.000
_refine_ls_structure_factor_coef Fsqd
_refine_ls_weighting_details 'w=1/[\s^2^(Fo^2^)+(0.1347P)^2^+46.2729P] where P=(Fo^2^+2Fc^2^)/3'
_refine_ls_weighting_scheme calc
_refine_ls_wR_factor_gt 0.2297
_refine_ls_wR_factor_ref 0.2657
_reflns_Friedel_coverage 0.000
_reflns_number_gt 2411
_reflns_number_total 4218
_reflns_threshold_expression 'I > 2\s(I)'
_cod_data_source_file d5cc01663k2.cif
_cod_data_source_block cu14ta
_cod_depositor_comments 'Adding full bibliography for 1575136--1575140.cif.'
_cod_original_cell_volume 10403.6(14)
_cod_original_sg_symbol_H-M R-3
_cod_database_code 1575137
_shelx_shelxl_version_number 2018/3
_shelx_space_group_comment
;
The symmetry employed for this shelxl refinement is uniquely defined
by the following loop, which should always be used as a source of
symmetry information in preference to the above space-group names.
They are only intended as comments.
;
_shelx_estimated_absorpt_t_max 0.568
_shelx_estimated_absorpt_t_min 0.568
_olex2_refinement_description
;
1. Fixed Uiso
 At 1.2 times of:
  All C(H) groups
 At 1.5 times of:
  All C(H,H,H) groups
2. Restrained distances
 C2-C3 = C3-C4
 1.54 with sigma of 0.02
 C9-C2
 1.2 with sigma of 0.001
 C3-C5 = C3-C6
 1.55 with sigma of 0.02
 C00C_$1-C00B_$1 = C00B_$1-C008
 1.4 with sigma of 0.01
 C00A-C006
 1.2 with sigma of 0.01
 C2-C5 = C2-C6
 2.52 with sigma of 0.04
 C2-C4
 2.56 with sigma of 0.04
 C3-C4 \\sim C3-C5 \\sim C3-C6 \\sim C3-C2
 with sigma of 0.02
 C4-C5 \\sim C4-C6 \\sim C5-C6
 with sigma of 0.04
 C2-C4 \\sim C2-C5 \\sim C2-C6
 with sigma of 0.04
3. Rigid bond restraints
 C3, C6, C4, C5
 with sigma for 1-2 distances of 0.01 and sigma for 1-3 distances of 0.01
4. Uiso/Uaniso restraints and constraints
Uanis(C4) \\sim Ueq, Uanis(C3) \\sim Ueq, Uanis(C6) \\sim Ueq, Uanis(C5) \\sim
Ueq: with sigma of 0.01 and sigma for terminal atoms of 0.02
5. Rigid body (RIGU) restrains
 C2, C3, C4, C5, C6
 with sigma for 1-2 distances of 0.004 and sigma for 1-3 distances of 0.004
6. Others
 Fixed Sof: C2(0.333333) C3(0.333333) C4(0.333333) H4A(0.3333) H4B(0.3333)
 H4C(0.3333) C5(0.333333) H5A(0.3333) H5B(0.3333) H5C(0.3333) C6(0.333333)
 H6A(0.3333) H6B(0.3333) H6C(0.3333)
7.a Riding coordinates:
 C4(H4A,H4B,H4C), C5(H5A,H5B,H5C), C6(H6A,H6B,H6C)
7.b Aromatic/amide H refined with riding coordinates:
 C00B(H00B), C00C(H00C)
7.c Idealised Me refined as rotating group:
 C00E(H00A,H00D,H00E), C00F(H00F,H00G,H00H), C00G(H00I,H00J,H00K)
;
_smtbx_masks_void_probe_radius 1.2
_smtbx_masks_void_truncation_radius 1.2
_olex2_submission_special_instructions 'No special instructions were received'

loop_
_space_group_symop_operation_xyz
'x, y, z'
'-y, x-y, z'
'-x+y, -x, z'
'x+2/3, y+1/3, z+1/3'
'-y+2/3, x-y+1/3, z+1/3'
'-x+y+2/3, -x+1/3, z+1/3'
'x+1/3, y+2/3, z+2/3'
'-y+1/3, x-y+2/3, z+2/3'
'-x+y+1/3, -x+2/3, z+2/3'
'-x, -y, -z'
'y, -x+y, -z'
'x-y, x, -z'
'-x+2/3, -y+1/3, -z+1/3'
'y+2/3, -x+y+1/3, -z+1/3'
'x-y+2/3, x+1/3, -z+1/3'
'-x+1/3, -y+2/3, -z+2/3'
'y+1/3, -x+y+2/3, -z+2/3'
'x-y+1/3, x+2/3, -z+2/3'

loop_
_atom_site_label
_atom_site_type_symbol
_atom_site_fract_x
_atom_site_fract_y
_atom_site_fract_z
_atom_site_U_iso_or_equiv
_atom_site_adp_type
_atom_site_occupancy
_atom_site_site_symmetry_order
_atom_site_calc_flag
_atom_site_refinement_flags_posn
_atom_site_refinement_flags_adp
_atom_site_refinement_flags_occupancy
_atom_site_disorder_assembly
_atom_site_disorder_group
Cu01 Cu 0.333333 0.666667 0.74149(9) 0.0597(5) Uani 1 3 d S T P . .
Cu02 Cu 0.36155(6) 0.58680(5) 0.63087(7) 0.0882(5) Uani 1 1 d . . . . .
Cu03 Cu 0.38496(6) 0.64108(6) 0.48928(7) 0.0978(5) Uani 1 1 d . . . . .
O004 O 0.3952(3) 0.5420(3) 0.5815(4) 0.0873(18) Uani 1 1 d . . . . .
O005 O 0.4272(3) 0.5942(3) 0.4829(3) 0.099(2) Uani 1 1 d . . . . .
C006 C 0.3605(3) 0.6038(3) 0.7404(4) 0.064(2) Uani 1 1 d D . . . .
C007 C 0.4258(4) 0.5568(4) 0.5257(5) 0.076(2) Uani 1 1 d . . . . .
C008 C 0.4635(4) 0.5271(4) 0.5115(5) 0.077(2) Uani 1 1 d D . . . .
C00A C 0.3913(3) 0.5796(3) 0.7438(5) 0.068(2) Uani 1 1 d D . . . .
C00B C 0.5425(5) 0.5211(4) 0.4472(5) 0.099(3) Uani 1 1 d . . . . .
H00B H 0.571858 0.536575 0.412010 0.118 Uiso 1 1 calc R U . . .
C00C C 0.5042(5) 0.5465(5) 0.4587(6) 0.102(3) Uani 1 1 d . . . . .
H00C H 0.507048 0.577331 0.429348 0.122 Uiso 1 1 calc R U . . .
C00D C 0.4242(5) 0.5464(5) 0.7660(6) 0.103(3) Uani 1 1 d . . . . .
C00E C 0.4858(5) 0.5727(6) 0.7284(8) 0.132(5) Uani 1 1 d . . . . .
H00A H 0.478777 0.568280 0.679376 0.198 Uiso 1 1 calc R U . . .
H00D H 0.506427 0.550669 0.742508 0.198 Uiso 1 1 calc R U . . .
H00E H 0.511228 0.615747 0.739749 0.198 Uiso 1 1 calc R U . . .
C00F C 0.3826(6) 0.4763(5) 0.7478(8) 0.134(5) Uani 1 1 d . . . . .
H00F H 0.374290 0.471969 0.698939 0.201 Uiso 1 1 calc R U . . .
H00G H 0.344339 0.459546 0.772815 0.201 Uiso 1 1 calc R U . . .
H00H H 0.403746 0.454460 0.760350 0.201 Uiso 1 1 calc R U . . .
C00G C 0.4353(8) 0.5559(9) 0.8427(8) 0.184(7) Uani 1 1 d . . . . .
H00I H 0.453918 0.532629 0.858917 0.276 Uiso 1 1 calc R U . . .
H00J H 0.396576 0.542089 0.866029 0.276 Uiso 1 1 calc R U . . .
H00K H 0.462445 0.599080 0.852020 0.276 Uiso 1 1 calc R U . . .
C9 C 0.333333 0.666667 0.4385(8) 0.080(4) Uani 1 3 d DS T P . .
C2 C 0.2927(10) 0.6513(16) 0.3965(11) 0.130(10) Uani 0.3333 1 d D . P A -1
C3 C 0.2590(13) 0.6417(14) 0.3256(12) 0.188(13) Uani 0.3333 1 d D U P A -1
C4 C 0.227(2) 0.5703(15) 0.311(2) 0.205(15) Uani 0.3333 1 d D U P A -1
H4A H 0.187883 0.560188 0.289580 0.308 Uiso 0.3333 1 d R U P A -1
H4B H 0.218773 0.547698 0.353591 0.308 Uiso 0.3333 1 d R U P A -1
H4C H 0.249883 0.559338 0.280410 0.308 Uiso 0.3333 1 d R U P A -1
C5 C 0.312(2) 0.682(2) 0.2728(15) 0.190(15) Uani 0.3333 1 d D U P A -1
H5A H 0.290788 0.679504 0.230306 0.285 Uiso 0.3333 1 d R U P A -1
H5B H 0.337028 0.662984 0.266386 0.285 Uiso 0.3333 1 d R U P A -1
H5C H 0.337688 0.724354 0.285816 0.285 Uiso 0.3333 1 d R U P A -1
C6 C 0.2135(17) 0.667(2) 0.337(2) 0.212(16) Uani 0.3333 1 d D U P A -1
H6A H 0.235674 0.708709 0.354390 0.318 Uiso 0.3333 1 d R U P A -1
H6B H 0.180804 0.641549 0.368130 0.318 Uiso 0.3333 1 d R U P A -1
H6C H 0.196144 0.667309 0.292310 0.318 Uiso 0.3333 1 d R U P A -1

loop_
_atom_site_aniso_label
_atom_site_aniso_U_11
_atom_site_aniso_U_22
_atom_site_aniso_U_33
_atom_site_aniso_U_23
_atom_site_aniso_U_13
_atom_site_aniso_U_12
Cu01 0.0421(5) 0.0421(5) 0.0951(12) 0.000 0.000 0.0210(3)
Cu02 0.0867(8) 0.0799(8) 0.1212(11) -0.0066(6) 0.0153(6) 0.0590(7)
Cu03 0.1189(10) 0.1110(10) 0.1109(10) 0.0221(7) 0.0256(8) 0.0930(9)
O004 0.087(4) 0.077(4) 0.125(5) 0.004(4) 0.023(4) 0.062(3)
O005 0.131(6) 0.117(5) 0.103(5) 0.012(4) 0.023(4) 0.102(5)
C006 0.062(4) 0.048(4) 0.086(6) 0.001(4) -0.003(4) 0.029(4)
C007 0.080(6) 0.074(6) 0.098(7) -0.004(5) 0.006(5) 0.056(5)
C008 0.075(5) 0.068(5) 0.108(7) -0.005(5) 0.012(5) 0.052(5)
C00A 0.065(5) 0.056(4) 0.096(6) 0.001(4) -0.007(4) 0.039(4)
C00B 0.123(8) 0.091(7) 0.118(8) 0.019(6) 0.043(6) 0.080(7)
C00C 0.136(9) 0.097(7) 0.117(8) 0.021(6) 0.036(7) 0.092(7)
C00D 0.106(8) 0.118(9) 0.125(9) 0.003(7) -0.014(7) 0.086(7)
C00E 0.105(9) 0.145(11) 0.196(13) -0.013(9) -0.022(9) 0.100(9)
C00F 0.152(11) 0.094(8) 0.198(13) 0.025(8) 0.014(10) 0.092(8)
C00G 0.226(18) 0.25(2) 0.169(15) -0.005(13) -0.052(13) 0.184(17)
C9 0.078(6) 0.078(6) 0.085(11) 0.000 0.000 0.039(3)
C2 0.14(3) 0.11(3) 0.156(18) 0.000(18) 0.032(15) 0.08(3)
C3 0.186(16) 0.192(15) 0.187(16) 0.002(9) -0.006(8) 0.094(10)
C4 0.21(2) 0.194(15) 0.19(2) -0.013(15) -0.019(17) 0.088(13)
C5 0.20(2) 0.20(2) 0.155(18) -0.004(16) -0.014(14) 0.090(14)
C6 0.21(2) 0.24(2) 0.22(3) 0.002(17) -0.017(14) 0.127(18)

loop_
_atom_type_symbol
_atom_type_description
_atom_type_scat_dispersion_real
_atom_type_scat_dispersion_imag
_atom_type_scat_source
C C 0.0033 0.0016 'International Tables Vol C Tables 4.2.6.8 and 6.1.1.4'
H H 0.0000 0.0000 'International Tables Vol C Tables 4.2.6.8 and 6.1.1.4'
Cu Cu 0.3201 1.2651 'International Tables Vol C Tables 4.2.6.8 and 6.1.1.4'
O O 0.0106 0.0060 'International Tables Vol C Tables 4.2.6.8 and 6.1.1.4'

loop_
_geom_angle_atom_site_label_1
_geom_angle_atom_site_label_2
_geom_angle_atom_site_label_3
_geom_angle
_geom_angle_site_symmetry_1
_geom_angle_site_symmetry_3
_geom_angle_publ_flag
Cu02 Cu01 Cu01 72.72(5) 15_556 13_566 ?
Cu02 Cu01 Cu01 72.72(5) 14_456 13_566 ?
Cu02 Cu01 Cu01 72.72(5) 13_566 13_566 ?
Cu02 Cu01 Cu02 111.58(4) 15_556 14_456 ?
Cu02 Cu01 Cu02 111.57(4) 15_556 13_566 ?
Cu02 Cu01 Cu02 111.56(4) 14_456 13_566 ?
Cu02 Cu01 Cu03 70.66(4) 13_566 13_566 ?
Cu02 Cu01 Cu03 138.04(6) 15_556 13_566 ?
Cu02 Cu01 Cu03 138.04(6) 14_456 15_556 ?
Cu02 Cu01 Cu03 138.04(6) 13_566 14_456 ?
Cu02 Cu01 Cu03 105.31(5) 14_456 13_566 ?
Cu02 Cu01 Cu03 105.31(5) 15_556 14_456 ?
Cu02 Cu01 Cu03 105.31(5) 13_566 15_556 ?
Cu02 Cu01 Cu03 70.66(4) 15_556 15_556 ?
Cu02 Cu01 Cu03 70.66(4) 14_456 14_456 ?
Cu03 Cu01 Cu01 139.38(4) 14_456 13_566 ?
Cu03 Cu01 Cu01 139.37(4) 15_556 13_566 ?
Cu03 Cu01 Cu01 139.37(4) 13_566 13_566 ?
Cu03 Cu01 Cu03 68.65(6) 13_566 15_556 ?
Cu03 Cu01 Cu03 68.65(6) 13_566 14_456 ?
Cu03 Cu01 Cu03 68.65(6) 15_556 14_456 ?
C006 Cu01 Cu01 89.4(2) 3_565 13_566 ?
C006 Cu01 Cu01 89.4(2) . 13_566 ?
C006 Cu01 Cu01 89.4(2) 2_665 13_566 ?
C006 Cu01 Cu02 162.0(3) 3_565 15_556 ?
C006 Cu01 Cu02 58.9(2) 2_665 13_566 ?
C006 Cu01 Cu02 58.9(2) . 15_556 ?
C006 Cu01 Cu02 162.0(3) 2_665 14_456 ?
C006 Cu01 Cu02 58.9(2) 3_565 14_456 ?
C006 Cu01 Cu02 162.0(3) . 13_566 ?
C006 Cu01 Cu02 63.7(2) 2_665 15_556 ?
C006 Cu01 Cu02 63.7(2) 3_565 13_566 ?
C006 Cu01 Cu02 63.7(2) . 14_456 ?
C006 Cu01 Cu03 58.8(2) 3_565 13_566 ?
C006 Cu01 Cu03 127.1(3) 3_565 15_556 ?
C006 Cu01 Cu03 86.5(2) 3_565 14_456 ?
C006 Cu01 Cu03 127.1(3) 2_665 14_456 ?
C006 Cu01 Cu03 86.5(2) . 15_556 ?
C006 Cu01 Cu03 127.1(3) . 13_566 ?
C006 Cu01 Cu03 86.5(2) 2_665 13_566 ?
C006 Cu01 Cu03 58.8(2) 2_665 15_556 ?
C006 Cu01 Cu03 58.8(2) . 14_456 ?
C006 Cu01 C006 119.989(13) 3_565 . ?
C006 Cu01 C006 119.991(14) . 2_665 ?
C006 Cu01 C006 119.990(10) 3_565 2_665 ?
Cu01 Cu02 Cu02 74.49(3) 13_566 14_456 ?
Cu01 Cu02 Cu02 74.49(3) 13_566 15_556 ?
Cu01 Cu02 Cu03 55.82(5) 13_566 . ?
Cu02 Cu02 Cu02 97.54(6) 15_556 14_456 ?
Cu02 Cu02 Cu03 121.01(6) 14_456 . ?
Cu02 Cu02 Cu03 97.63(5) 15_556 . ?
O004 Cu02 Cu01 132.3(2) . 13_566 ?
O004 Cu02 Cu02 137.5(2) . 14_456 ?
O004 Cu02 Cu02 119.5(2) . 15_556 ?
O004 Cu02 Cu03 76.6(2) . . ?
O004 Cu02 C006 105.3(3) . 15_556 ?
O004 Cu02 C006 129.9(3) . . ?
O004 Cu02 C006 118.0(3) . 14_456 ?
O004 Cu02 C00A 99.6(3) . . ?
C006 Cu02 Cu01 47.28(16) 15_556 13_566 ?
C006 Cu02 Cu01 48.62(17) 14_456 13_566 ?
C006 Cu02 Cu01 95.83(18) . 13_566 ?
C006 Cu02 Cu02 117.26(17) 14_456 15_556 ?
C006 Cu02 Cu02 57.3(2) . 14_456 ?
C006 Cu02 Cu02 48.3(2) 15_556 15_556 ?
C006 Cu02 Cu02 53.0(2) . 15_556 ?
C006 Cu02 Cu02 49.2(2) 14_456 14_456 ?
C006 Cu02 Cu02 115.36(17) 15_556 14_456 ?
C006 Cu02 Cu03 146.02(19) . . ?
C006 Cu02 Cu03 49.6(2) 15_556 . ?
C006 Cu02 Cu03 73.3(2) 14_456 . ?
C006 Cu02 C006 94.3(3) 14_456 15_556 ?
C006 Cu02 C006 98.2(3) . 15_556 ?
C006 Cu02 C006 103.2(3) . 14_456 ?
C006 Cu02 C00A 30.4(2) . . ?
C006 Cu02 C00A 129.0(3) 14_456 . ?
C00A Cu02 Cu01 124.10(18) . 13_566 ?
C00A Cu02 Cu02 60.76(19) . 15_556 ?
C00A Cu02 Cu02 79.8(2) . 14_456 ?
C00A Cu02 Cu03 153.3(2) . . ?
C00A Cu02 C006 108.3(3) . 15_556 ?
Cu01 Cu03 Cu02 53.52(4) 13_566 . ?
Cu01 Cu03 Cu03 55.67(3) 13_566 2_665 ?
Cu01 Cu03 Cu03 55.67(3) 13_566 3_565 ?
Cu03 Cu03 Cu02 108.52(3) 2_665 . ?
Cu03 Cu03 Cu02 87.44(5) 3_565 . ?
Cu03 Cu03 Cu03 60.0 3_565 2_665 ?
O005 Cu03 Cu01 133.0(2) . 13_566 ?
O005 Cu03 Cu02 80.0(2) . . ?
O005 Cu03 Cu03 162.4(2) . 2_665 ?
O005 Cu03 Cu03 137.1(2) . 3_565 ?
O005 Cu03 C006 101.7(3) . 15_556 ?
O005 Cu03 C9 144.2(4) . . ?
C006 Cu03 Cu01 47.29(17) 15_556 13_566 ?
C006 Cu03 Cu02 52.98(19) 15_556 . ?
C006 Cu03 Cu03 102.75(17) 15_556 3_565 ?
C006 Cu03 Cu03 73.40(18) 15_556 2_665 ?
C9 Cu03 Cu01 79.4(4) . 13_566 ?
C9 Cu03 Cu02 126.6(4) . . ?
C9 Cu03 Cu03 41.4(3) . 3_565 ?
C9 Cu03 Cu03 41.4(3) . 2_665 ?
C9 Cu03 C006 113.5(4) . 15_556 ?
C007 O004 Cu02 128.3(5) . . ?
C007 O005 Cu03 126.8(6) . . ?
Cu01 C006 Cu02 69.0(2) . 14_456 ?
Cu01 C006 Cu02 72.5(2) . 15_556 ?
Cu01 C006 Cu02 101.9(3) . . ?
Cu01 C006 Cu03 73.9(2) . 14_456 ?
Cu02 C006 Cu02 125.8(3) 15_556 14_456 ?
Cu02 C006 Cu02 77.8(3) . 15_556 ?
Cu02 C006 Cu02 74.5(2) . 14_456 ?
Cu02 C006 Cu03 151.0(4) . 14_456 ?
Cu02 C006 Cu03 125.6(3) 15_556 14_456 ?
Cu03 C006 Cu02 77.4(2) 14_456 14_456 ?
C00A C006 Cu01 162.8(7) . . ?
C00A C006 Cu02 92.8(6) . 15_556 ?
C00A C006 Cu02 83.1(6) . . ?
C00A C006 Cu02 128.0(6) . 14_456 ?
C00A C006 Cu03 109.5(7) . 14_456 ?
O004 C007 C008 117.0(8) . . ?
O005 C007 O004 125.1(7) . . ?
O005 C007 C008 117.9(9) . . ?
C00B C008 C007 120.3(8) 10_666 . ?
C00C C008 C007 120.9(8) . . ?
C00C C008 C00B 118.8(7) . 10_666 ?
C006 C00A Cu02 66.5(5) . . ?
C006 C00A C00D 165.7(10) . . ?
C00D C00A Cu02 126.5(7) . . ?
C008 C00B H00B 120.1 10_666 . ?
C008 C00B C00C 119.8(8) 10_666 . ?
C00C C00B H00B 120.1 . . ?
C008 C00C C00B 121.3(8) . . ?
C008 C00C H00C 119.3 . . ?
C00B C00C H00C 119.3 . . ?
C00A C00D C00E 110.0(9) . . ?
C00A C00D C00F 108.3(9) . . ?
C00A C00D C00G 107.8(9) . . ?
C00E C00D C00F 109.7(10) . . ?
C00G C00D C00E 109.6(11) . . ?
C00G C00D C00F 111.4(12) . . ?
C00D C00E H00A 109.5 . . ?
C00D C00E H00D 109.5 . . ?
C00D C00E H00E 109.5 . . ?
H00A C00E H00D 109.5 . . ?
H00A C00E H00E 109.5 . . ?
H00D C00E H00E 109.5 . . ?
C00D C00F H00F 109.5 . . ?
C00D C00F H00G 109.5 . . ?
C00D C00F H00H 109.5 . . ?
H00F C00F H00G 109.5 . . ?
H00F C00F H00H 109.5 . . ?
H00G C00F H00H 109.5 . . ?
C00D C00G H00I 109.5 . . ?
C00D C00G H00J 109.5 . . ?
C00D C00G H00K 109.5 . . ?
H00I C00G H00J 109.5 . . ?
H00I C00G H00K 109.5 . . ?
H00J C00G H00K 109.5 . . ?
Cu03 C9 Cu03 97.2(5) 3_565 2_665 ?
Cu03 C9 Cu03 97.2(5) . 3_565 ?
Cu03 C9 Cu03 97.2(5) . 2_665 ?
C2 C9 Cu03 117.4(16) . 2_665 ?
C2 C9 Cu03 145.0(17) . . ?
C2 C9 Cu03 74.5(14) . 3_565 ?
C9 C2 C3 161(2) . . ?
C2 C3 C4 105.4(17) . . ?
C2 C3 C5 104.9(16) . . ?
C2 C3 C6 105.2(17) . . ?
C4 C3 C6 114.6(19) . . ?
C5 C3 C4 113.5(18) . . ?
C5 C3 C6 112.2(18) . . ?
C3 C4 H4A 104.9 . . ?
C3 C4 H4B 110.5 . . ?
C3 C4 H4C 113.0 . . ?
H4A C4 H4B 109.5 . . ?
H4A C4 H4C 109.5 . . ?
H4B C4 H4C 109.5 . . ?
C3 C5 H5A 104.9 . . ?
C3 C5 H5B 108.5 . . ?
C3 C5 H5C 114.8 . . ?
H5A C5 H5B 109.5 . . ?
H5A C5 H5C 109.5 . . ?
H5B C5 H5C 109.5 . . ?
C3 C6 H6A 109.9 . . ?
C3 C6 H6B 111.2 . . ?
C3 C6 H6C 107.3 . . ?
H6A C6 H6B 109.4 . . ?
H6A C6 H6C 109.4 . . ?
H6B C6 H6C 109.5 . . ?

loop_
_geom_bond_atom_site_label_1
_geom_bond_atom_site_label_2
_geom_bond_distance
_geom_bond_site_symmetry_2
_geom_bond_publ_flag
Cu01 Cu01 2.889(4) 13_566 ?
Cu01 Cu02 2.5365(12) 13_566 ?
Cu01 Cu02 2.5361(12) 15_556 ?
Cu01 Cu02 2.5362(12) 14_456 ?
Cu01 Cu03 2.6096(18) 13_566 ?
Cu01 Cu03 2.6096(18) 15_556 ?
Cu01 Cu03 2.6096(18) 14_456 ?
Cu01 C006 1.996(7) 2_665 ?
Cu01 C006 1.996(6) 3_565 ?
Cu01 C006 1.996(6) . ?
Cu02 Cu02 2.7887(14) 15_556 ?
Cu02 Cu02 2.7888(14) 14_456 ?
Cu02 Cu03 2.9763(18) . ?
Cu02 O004 1.949(5) . ?
Cu02 C006 2.435(7) 15_556 ?
Cu02 C006 2.161(8) . ?
Cu02 C006 2.277(8) 14_456 ?
Cu02 C00A 2.338(9) . ?
Cu03 Cu03 2.9431(18) 3_565 ?
Cu03 Cu03 2.9431(18) 2_665 ?
Cu03 O005 1.928(6) . ?
Cu03 C006 2.322(8) 15_556 ?
Cu03 C9 1.962(8) . ?
O004 C007 1.264(10) . ?
O005 C007 1.236(10) . ?
C006 C00A 1.192(7) . ?
C007 C008 1.485(10) . ?
C008 C00B 1.387(8) 10_666 ?
C008 C00C 1.346(12) . ?
C00A C00D 1.491(11) . ?
C00B H00B 0.9300 . ?
C00B C00C 1.401(8) . ?
C00C H00C 0.9300 . ?
C00D C00E 1.521(16) . ?
C00D C00F 1.562(16) . ?
C00D C00G 1.503(17) . ?
C00E H00A 0.9600 . ?
C00E H00D 0.9600 . ?
C00E H00E 0.9600 . ?
C00F H00F 0.9600 . ?
C00F H00G 0.9600 . ?
C00F H00H 0.9600 . ?
C00G H00I 0.9600 . ?
C00G H00J 0.9600 . ?
C00G H00K 0.9600 . ?
C9 C2 1.1998(10) . ?
C2 C3 1.562(14) . ?
C3 C4 1.570(14) . ?
C3 C5 1.568(14) . ?
C3 C6 1.571(14) . ?
C4 H4A 0.9598 . ?
C4 H4B 0.9607 . ?
C4 H4C 0.9597 . ?
C5 H5A 0.9606 . ?
C5 H5B 0.9604 . ?
C5 H5C 0.9602 . ?
C6 H6A 0.9605 . ?
C6 H6B 0.9597 . ?
C6 H6C 0.9598 . ?

loop_
_geom_torsion_atom_site_label_1
_geom_torsion_atom_site_label_2
_geom_torsion_atom_site_label_3
_geom_torsion_atom_site_label_4
_geom_torsion
_geom_torsion_site_symmetry_1
_geom_torsion_site_symmetry_2
_geom_torsion_site_symmetry_3
_geom_torsion_site_symmetry_4
_geom_torsion_publ_flag
Cu01 C006 C00A Cu02 -108(3) . . . . ?
Cu01 C006 C00A C00D 94(4) . . . . ?
Cu02 O004 C007 O005 -19.2(15) . . . . ?
Cu02 O004 C007 C008 160.0(6) . . . . ?
Cu02 C006 C00A Cu02 -77.4(3) 15_556 . . . ?
Cu02 C006 C00A Cu02 64.0(6) 14_456 . . . ?
Cu02 C006 C00A C00D -94(4) 14_456 . . . ?
Cu02 C006 C00A C00D 125(4) 15_556 . . . ?
Cu02 C006 C00A C00D -158(4) . . . . ?
Cu02 C00A C00D C00E 58.9(12) . . . . ?
Cu02 C00A C00D C00F -61.0(12) . . . . ?
Cu02 C00A C00D C00G 178.3(10) . . . . ?
Cu03 O005 C007 O004 1.1(15) . . . . ?
Cu03 O005 C007 C008 -178.1(6) . . . . ?
Cu03 C006 C00A Cu02 153.1(5) 14_456 . . . ?
Cu03 C006 C00A C00D -5(4) 14_456 . . . ?
Cu03 C9 C2 C3 -172(8) 3_565 . . . ?
Cu03 C9 C2 C3 -92(9) . . . . ?
Cu03 C9 C2 C3 98(8) 2_665 . . . ?
O004 C007 C008 C00B 9.3(14) . . . 10_666 ?
O004 C007 C008 C00C -170.4(10) . . . . ?
O005 C007 C008 C00B -171.4(9) . . . 10_666 ?
O005 C007 C008 C00C 8.9(15) . . . . ?
C006 C00A C00D C00E -146(3) . . . . ?
C006 C00A C00D C00F 94(4) . . . . ?
C006 C00A C00D C00G -27(4) . . . . ?
C007 C008 C00C C00B 176.4(10) . . . . ?
C008 C00B C00C C008 3.3(19) 10_666 . . . ?
C00B C008 C00C C00B -3.3(19) 10_666 . . . ?
C9 C2 C3 C4 110(8) . . . . ?
C9 C2 C3 C5 -10(8) . . . . ?
C9 C2 C3 C6 -128(8) . . . . ?

loop_
_smtbx_masks_void_nr
_smtbx_masks_void_average_x
_smtbx_masks_void_average_y
_smtbx_masks_void_average_z
_smtbx_masks_void_volume
_smtbx_masks_void_count_electrons
_smtbx_masks_void_content
1 -0.266 -0.507 -0.389 5250.7 0.0 ?
